data_2201458
loop_
_publ_author_name
'Alexander Brice\~no'
'Jos\'e Miguel Delgado'
'Graciela D\'iaz de Delgado'

_publ_section_title
;
 The two-dimensional coordination polymer
 tetraaquamesaconatobarium(II), [Ba(C~5~H~4~O~4~)(OH~2~)~4~]~<i>n~</i>
;
_journal_issue 10
_journal_name_full 'Acta Crystallographica Section E'
_journal_page_first m602
_journal_page_last m605
_journal_paper_doi 10.1107/S1600536802017099
_journal_volume 58
_journal_year 2002
_chemical_formula_iupac '[Ba (C5 H4 O4) (H2 O1)4]'
_chemical_formula_moiety 'C5 H12 Ba O8'
_chemical_formula_sum 'C5 H12 Ba O8'
_chemical_formula_weight 337.49
_chemical_name_systematic tetraaquomesaconatebarium(II)
_space_group_IT_number 14
_symmetry_cell_setting monoclinic
_symmetry_space_group_name_Hall '-P 2yn'
_symmetry_space_group_name_H-M 'P 1 21/n 1'
_atom_sites_solution_hydrogens geom
_atom_sites_solution_primary direct
_atom_sites_solution_secondary difmap
_audit_creation_method SHELXL-97
_cell_angle_alpha 90.00
_cell_angle_beta 105.130(10)
_cell_angle_gamma 90.00
_cell_formula_units_Z 4
_cell_length_a 8.8930(10)
_cell_length_b 7.4780(10)
_cell_length_c 16.582(2)
_cell_measurement_reflns_used 25
_cell_measurement_temperature 293(2)
_cell_measurement_theta_max 35.0
_cell_measurement_theta_min 20.0
_cell_volume 1064.5(2)
_computing_cell_refinement 'LEAST in UCLA Crystallographic Package'
_computing_data_collection 'COLLECT in UCLA Crystallographic Package (Strouse, 1988)'
_computing_data_reduction 'REDUCE in UCLA Crystallographic Package'
_computing_molecular_graphics 'DIAMOND (Brandenburg, 1998)'
_computing_publication_material 'SHELXL97 and PLATON (Spek, 1990)'
_computing_structure_refinement 'SHELXL97 (Sheldrick, 1997)'
_computing_structure_solution 'SHELXS97 (Sheldrick, 1997)'
_diffrn_ambient_temperature 293(2)
_diffrn_measured_fraction_theta_full 1.000
_diffrn_measured_fraction_theta_max 1.000
_diffrn_measurement_device_type 'Nicolet P3/F (Crystal Logic)'
_diffrn_measurement_method \t-2\t
_diffrn_radiation_monochromator graphite
_diffrn_radiation_source 'normal-focus sealed tube'
_diffrn_radiation_type MoK\a
_diffrn_radiation_wavelength 0.71070
_diffrn_reflns_av_R_equivalents 0.0255
_diffrn_reflns_av_sigmaI/netI 0.0359
_diffrn_reflns_limit_h_max 11
_diffrn_reflns_limit_h_min -11
_diffrn_reflns_limit_k_max 9
_diffrn_reflns_limit_k_min -9
_diffrn_reflns_limit_l_max 21
_diffrn_reflns_limit_l_min 0
_diffrn_reflns_number 4858
_diffrn_reflns_theta_full 27.50
_diffrn_reflns_theta_max 27.50
_diffrn_reflns_theta_min 2.38
_diffrn_standards_decay_% <0.5%
_diffrn_standards_interval_count 97
_diffrn_standards_number 3
_exptl_absorpt_coefficient_mu 3.748
_exptl_absorpt_correction_T_max 0.350
_exptl_absorpt_correction_T_min 0.220
_exptl_absorpt_correction_type '\y scan'
_exptl_absorpt_process_details '(North et al., 1968)'
_exptl_crystal_colour colorless
_exptl_crystal_density_diffrn 2.106
_exptl_crystal_density_meas 2.07(2)
_exptl_crystal_density_method 'Neutral buoyancy in CHCl~3~/CH~3~I'
_exptl_crystal_description prism
_exptl_crystal_F_000 648
_exptl_crystal_size_max 0.60
_exptl_crystal_size_mid 0.35
_exptl_crystal_size_min 0.28
_refine_diff_density_max 2.058
_refine_diff_density_min -2.877
_refine_ls_extinction_coef 0.045(2)
_refine_ls_extinction_expression Fc^*^=kFc[1+0.001xFc^2^\l^3^/sin(2\q)]^-1/4^
_refine_ls_extinction_method SHELXL97
_refine_ls_goodness_of_fit_ref 1.184
_refine_ls_hydrogen_treatment mixed
_refine_ls_matrix_type full
_refine_ls_number_parameters 129
_refine_ls_number_reflns 2446
_refine_ls_number_restraints 0
_refine_ls_restrained_S_all 1.184
_refine_ls_R_factor_all 0.0542
_refine_ls_R_factor_gt 0.0464
_refine_ls_shift/su_max 0.001
_refine_ls_shift/su_mean 0.000
_refine_ls_structure_factor_coef Fsqd
_refine_ls_weighting_details 'calc w = 1/[\s^2^(Fo^2^)+(0.0728P)^2^+0.0708P] where P = (Fo^2^+2Fc^2^)/3'
_refine_ls_weighting_scheme calc
_refine_ls_wR_factor_gt 0.1215
_refine_ls_wR_factor_ref 0.1325
_reflns_number_gt 1478
_reflns_number_total 2446
_reflns_threshold_expression I>2\s(I)
_cod_data_source_file cv6146.cif
_cod_data_source_block I
_cod_original_sg_symbol_H-M 'P 21/n'
_cod_database_code 2201458

loop_
_symmetry_equiv_pos_as_xyz
'x, y, z'
'-x+1/2, y+1/2, -z+1/2'
'-x, -y, -z'
'x-1/2, -y-1/2, z-1/2'

loop_
_atom_site_label
_atom_site_fract_x
_atom_site_fract_y
_atom_site_fract_z
_atom_site_U_iso_or_equiv
_atom_site_adp_type
_atom_site_calc_flag
_atom_site_refinement_flags
_atom_site_occupancy
_atom_site_disorder_assembly
_atom_site_disorder_group
_atom_site_type_symbol
_atom_site_attached_hydrogens
Ba1 0.21293(2) 0.249273(16) 0.166617(10) 0.0224(2) Uani d . 1 . . Ba 0
C1 0.5437(5) 0.2496(3) 0.0509(3) 0.0286(8) Uani d . 1 . . C 0
C2 0.5626(6) 0.2498(3) -0.0361(3) 0.0321(9) Uani d . 1 . . C 0
C3 0.7056(5) 0.2502(3) -0.0504(3) 0.0286(8) Uani d . 1 . . C 0
H3 0.7933 0.2500 -0.0052 0.034 Uiso calc R 1 . . H 0
C4 0.7258(5) 0.2509(3) -0.1369(2) 0.0268(8) Uani d . 1 . . C 0
C5 0.4164(7) 0.2510(5) -0.1085(4) 0.057(2) Uani d . 1 . . C 0
H5A 0.4454 0.2471 -0.1604 0.074 Uiso calc R 1 . . H 0
H5B 0.3581 0.3581 -0.1063 0.074 Uiso calc R 1 . . H 0
H5C 0.3537 0.1486 -0.1046 0.074 Uiso calc R 1 . . H 0
O1 0.6636(5) 0.2501(2) 0.1134(3) 0.0380(10) Uani d . 1 . . O 0
O2 0.4076(5) 0.2492(2) 0.0587(3) 0.0384(10) Uani d . 1 . . O 0
O3 0.7329(4) 0.1041(4) -0.17209(17) 0.0386(7) Uani d . 1 . . O 0
O4 0.7329(4) 0.3971(4) -0.17193(17) 0.0391(7) Uani d . 1 . . O 0
O1W 0.5357(4) 0.2496(2) 0.2489(2) 0.0351(7) Uani d . 1 . . O 2
O2W -0.0654(3) 0.4583(5) 0.1388(2) 0.0471(8) Uani d . 1 . . O 2
O3W -0.0659(3) 0.0409(4) 0.1385(2) 0.0446(8) Uani d . 1 . . O 2
O4W 0.1060(5) 0.2506(3) -0.0185(2) 0.0481(10) Uani d . 1 . . O 2

loop_
_atom_site_aniso_label
_atom_site_aniso_U_11
_atom_site_aniso_U_22
_atom_site_aniso_U_33
_atom_site_aniso_U_12
_atom_site_aniso_U_13
_atom_site_aniso_U_23
Ba1 0.0237(3) 0.0231(3) 0.0207(3) 0.00033(7) 0.00595(14) 0.00038(6)
C1 0.0261(18) 0.035(2) 0.026(2) -0.0022(12) 0.0098(15) -0.0018(11)
C2 0.027(2) 0.043(2) 0.027(2) -0.0024(13) 0.0090(17) -0.0008(12)
C3 0.033(2) 0.030(2) 0.0236(17) 0.0010(12) 0.0095(15) 0.0001(10)
C4 0.0279(19) 0.0275(19) 0.0262(18) 0.0001(11) 0.0089(15) -0.0006(10)
C5 0.031(3) 0.109(6) 0.029(3) -0.0013(19) 0.006(2) -0.0004(17)
O1 0.0252(19) 0.059(3) 0.0308(19) 0.0013(10) 0.0098(15) -0.0009(9)
O2 0.0265(19) 0.063(3) 0.0277(19) -0.0013(10) 0.0106(16) 0.0015(9)
O3 0.064(2) 0.0233(13) 0.0357(14) 0.0038(13) 0.0254(13) -0.0012(10)
O4 0.064(2) 0.0234(13) 0.0376(14) -0.0031(13) 0.0259(14) 0.0012(10)
O1W 0.0333(17) 0.0457(19) 0.0266(16) 0.0013(9) 0.0084(13) 0.0015(8)
O2W 0.0363(16) 0.0426(17) 0.059(2) -0.0006(13) 0.0071(14) -0.0077(14)
O3W 0.0240(14) 0.0429(17) 0.064(2) 0.0004(12) 0.0069(13) 0.0095(14)
O4W 0.0342(18) 0.077(3) 0.0333(17) 0.0012(11) 0.0089(14) 0.0005(10)

loop_
_atom_type_symbol
_atom_type_description
_atom_type_scat_dispersion_real
_atom_type_scat_dispersion_imag
_atom_type_scat_source
C C 0.0033 0.0016 'International Tables Vol C Tables 4.2.6.8 and 6.1.1.4'
H H 0.0000 0.0000 'International Tables Vol C Tables 4.2.6.8 and 6.1.1.4'
O O 0.0106 0.0060 'International Tables Vol C Tables 4.2.6.8 and 6.1.1.4'
Ba Ba -0.3244 2.2819 'International Tables Vol C Tables 4.2.6.8 and 6.1.1.4'

loop_
_geom_angle_atom_site_label_1
_geom_angle_atom_site_label_2
_geom_angle_atom_site_label_3
_geom_angle_site_symmetry_1
_geom_angle_site_symmetry_3
_geom_angle
_geom_angle_publ_flag
O3 Ba1 O4 3_655 3_665 160.00(15) no
O3 Ba1 O2 3_655 . 83.44(8) no
O4 Ba1 O2 3_665 . 83.43(8) no
O3 Ba1 O1W 3_655 . 80.48(9) no
O4 Ba1 O1W 3_665 . 80.40(9) no
O2 Ba1 O1W . . 65.80(11) no
O3 Ba1 O3 3_655 4_566 112.34(6) no
O4 Ba1 O3 3_665 4_566 67.91(8) no
O2 Ba1 O3 . 4_566 134.64(11) no
O1W Ba1 O3 . 4_566 75.00(10) no
O3 Ba1 O4 3_655 4_566 67.91(8) no
O4 Ba1 O4 3_665 4_566 112.34(6) no
O2 Ba1 O4 . 4_566 134.64(11) no
O1W Ba1 O4 . 4_566 75.04(10) no
O3 Ba1 O4 4_566 4_566 45.15(10) no
O3 Ba1 O2W 3_655 . 133.12(11) no
O4 Ba1 O2W 3_665 . 66.89(10) no
O2 Ba1 O2W . . 123.45(10) no
O1W Ba1 O2W . . 143.20(8) no
O3 Ba1 O2W 4_566 . 77.34(10) no
O4 Ba1 O2W 4_566 . 101.55(10) no
O3 Ba1 O3W 3_655 . 67.03(10) no
O4 Ba1 O3W 3_665 . 132.98(11) no
O2 Ba1 O3W . . 123.41(10) no
O1W Ba1 O3W . . 143.46(8) no
O3 Ba1 O3W 4_566 . 101.61(10) no
O4 Ba1 O3W 4_566 . 77.49(10) no
O2W Ba1 O3W . . 66.09(12) no
O3 Ba1 O4W 3_655 . 92.55(7) no
O4 Ba1 O4W 3_665 . 92.12(7) no
O2 Ba1 O4W . . 54.75(12) no
O1W Ba1 O4W . . 120.54(10) no
O3 Ba1 O4W 4_566 . 153.30(8) no
O4 Ba1 O4W 4_566 . 153.67(8) no
O2W Ba1 O4W . . 78.53(9) no
O3W Ba1 O4W . . 78.64(9) no
O3 Ba1 C4 3_655 4_566 90.39(7) no
O4 Ba1 C4 3_665 4_566 90.48(7) no
O2 Ba1 C4 . 4_566 141.32(13) no
O1W Ba1 C4 . 4_566 75.52(10) no
O3 Ba1 C4 4_566 4_566 22.69(6) no
O4 Ba1 C4 4_566 4_566 22.60(6) no
O2W Ba1 C4 . 4_566 87.95(10) no
O3W Ba1 C4 . 4_566 88.01(10) no
O4W Ba1 C4 . 4_566 163.93(12) no
O3 Ba1 Ba1 3_655 2 141.70(6) no
O4 Ba1 Ba1 3_665 2 35.16(6) no
O2 Ba1 Ba1 . 2 111.71(6) no
O1W Ba1 Ba1 . 2 75.03(5) no
O3 Ba1 Ba1 4_566 2 32.75(5) no
O4 Ba1 Ba1 4_566 2 77.50(6) no
O2W Ba1 Ba1 . 2 68.57(6) no
O3W Ba1 Ba1 . 2 121.55(7) no
O4W Ba1 Ba1 . 2 125.23(4) no
C4 Ba1 Ba1 4_566 2 55.35(4) no
O3 Ba1 Ba1 3_655 2_545 35.11(5) no
O4 Ba1 Ba1 3_665 2_545 141.75(6) no
O2 Ba1 Ba1 . 2_545 111.68(6) no
O1W Ba1 Ba1 . 2_545 75.12(5) no
O3 Ba1 Ba1 4_566 2_545 77.55(6) no
O4 Ba1 Ba1 4_566 2_545 32.80(5) no
O2W Ba1 Ba1 . 2_545 121.58(7) no
O3W Ba1 Ba1 . 2_545 68.73(6) no
O4W Ba1 Ba1 . 2_545 125.61(4) no
C4 Ba1 Ba1 4_566 2_545 55.31(4) no
Ba1 Ba1 Ba1 2 2_545 108.935(12) no
O2 C1 O1 . . 122.8(4) yes
O2 C1 C2 . . 117.1(4) yes
O1 C1 C2 . . 120.1(4) yes
C3 C2 C1 . . 121.1(4) yes
C3 C2 C5 . . 120.6(5) yes
C1 C2 C5 . . 118.2(5) yes
C2 C3 C4 . . 121.6(4) yes
C2 C3 H3 . . 119.2 no
C4 C3 H3 . . 119.2 no
O4 C4 O3 . . 122.4(4) yes
O4 C4 C3 . . 119.0(3) yes
O3 C4 C3 . . 118.6(3) yes
O4 C4 Ba1 . 4_665 61.5(2) no
O3 C4 Ba1 . 4_665 61.5(2) no
C3 C4 Ba1 . 4_665 171.4(3) no
C2 C5 H5A . . 109.5 no
C2 C5 H5B . . 109.5 no
H5A C5 H5B . . 109.5 no
C2 C5 H5C . . 109.5 no
H5A C5 H5C . . 109.5 no
H5B C5 H5C . . 109.5 no
C1 O2 Ba1 . . 147.6(4) no
C4 O3 Ba1 . 3_655 151.4(2) no
C4 O3 Ba1 . 4_665 95.9(2) no
Ba1 O3 Ba1 3_655 4_665 112.14(9) no
C4 O4 Ba1 . 3_665 151.4(2) no
C4 O4 Ba1 . 4_665 95.9(2) no
Ba1 O4 Ba1 3_665 4_665 112.03(9) no

loop_
_geom_bond_atom_site_label_1
_geom_bond_atom_site_label_2
_geom_bond_site_symmetry_2
_geom_bond_distance
_geom_bond_publ_flag
Ba1 O3 3_655 2.683(3) yes
Ba1 O4 3_665 2.685(3) yes
Ba1 O2 . 2.796(4) yes
Ba1 O1W . 2.838(4) yes
Ba1 O3 4_566 2.853(3) yes
Ba1 O4 4_566 2.855(3) yes
Ba1 O2W . 2.861(3) yes
Ba1 O3W . 2.862(3) yes
Ba1 O4W . 2.967(4) yes
Ba1 C4 4_566 3.231(4) no
Ba1 Ba1 2 4.5946(5) no
Ba1 Ba1 2_545 4.5946(5) no
C1 O2 . 1.250(6) yes
C1 O1 . 1.278(6) yes
C1 C2 . 1.495(7) yes
C2 C3 . 1.352(6) yes
C2 C5 . 1.523(6) yes
C3 C4 . 1.492(5) yes
C3 H3 . 0.9300 no
C4 O4 . 1.248(4) yes
C4 O3 . 1.253(4) yes
C4 Ba1 4_665 3.231(4) no
C5 H5A . 0.9600 no
C5 H5B . 0.9600 no
C5 H5C . 0.9600 no
O3 Ba1 3_655 2.683(3) no
O3 Ba1 4_665 2.853(3) no
O4 Ba1 3_665 2.685(3) no
O4 Ba1 4_665 2.855(3) no
